data_1570273
loop_
_publ_author_name
'Orts-Arroyo, Marta'
'Monfort, Joel'
'Moliner, Nicol&#xe1;s'
'Mart&#xed;nez-Lillo, Jos&#xe9;'

_publ_section_title
;
 Enantiomeric Complexes Based on Ruthenium(III) and 2,2'-Biimidazole:
 X-ray Structure and Magnetic Properties.
;
_journal_issue 20
_journal_name_full 'Molecules (Basel, Switzerland)'
_journal_page_first 7213
_journal_paper_doi 10.3390/molecules28207213
_journal_volume 28
_journal_year 2023
_chemical_formula_moiety '2(C12 H12 Cl2 N8 Ru), 2(Cl), 3(O), H2O'
_chemical_formula_sum 'C24 H24 Cl6 N16 O4 Ru2'
_chemical_formula_weight 1015.43
_space_group_crystal_system monoclinic
_space_group_IT_number 4
_space_group_name_Hall 'P 2yb'
_space_group_name_H-M_alt 'P 1 21 1'
_atom_sites_solution_hydrogens geom
_audit_creation_method SHELXL-2018/1
_cell_angle_alpha 90
_cell_angle_beta 115.5550(10)
_cell_angle_gamma 90
_cell_formula_units_Z 2
_cell_length_a 13.4566(6)
_cell_length_b 11.3171(4)
_cell_length_c 13.7498(6)
_cell_measurement_reflns_used 1532
_cell_measurement_temperature 120(2)
_cell_measurement_theta_max 26.72
_cell_measurement_theta_min 3.48
_cell_volume 1889.10(14)
_computing_cell_refinement 'Bruker APEX'
_computing_data_collection 'Bruker APEX'
_computing_data_reduction 'Bruker SAINT'
_computing_molecular_graphics DIAMOND
_computing_publication_material DIAMOND
_computing_structure_refinement 'SHELXL-2018/1 (Sheldrick, 2018)'
_computing_structure_solution 'SHELXT 2014/5 (Sheldrick, 2014)'
_diffrn_ambient_temperature 120(2)
_diffrn_measured_fraction_theta_full 0.991
_diffrn_measured_fraction_theta_max 0.993
_diffrn_measurement_device_type 'D8 VENTURE PHOTON II'
_diffrn_measurement_method 'phi and omega scans'
_diffrn_radiation_type MoK\a
_diffrn_radiation_wavelength 0.71073
_diffrn_reflns_av_R_equivalents 0.0260
_diffrn_reflns_av_unetI/netI 0.0159
_diffrn_reflns_Laue_measured_fraction_full 0.991
_diffrn_reflns_Laue_measured_fraction_max 0.993
_diffrn_reflns_limit_h_max 18
_diffrn_reflns_limit_h_min -18
_diffrn_reflns_limit_k_max 15
_diffrn_reflns_limit_k_min -15
_diffrn_reflns_limit_l_max 19
_diffrn_reflns_limit_l_min -19
_diffrn_reflns_number 77971
_diffrn_reflns_point_group_measured_fraction_full 0.992
_diffrn_reflns_point_group_measured_fraction_max 0.994
_diffrn_reflns_theta_full 25.242
_diffrn_reflns_theta_max 29.593
_diffrn_reflns_theta_min 2.524
_exptl_absorpt_coefficient_mu 1.279
_exptl_absorpt_correction_T_max 0.89
_exptl_absorpt_correction_T_min 0.78
_exptl_absorpt_correction_type multi-scan
_exptl_absorpt_process_details SADABS
_exptl_crystal_colour 'dark blue'
_exptl_crystal_density_diffrn 1.785
_exptl_crystal_description parallelepiped
_exptl_crystal_F_000 1004
_exptl_crystal_size_max 0.446
_exptl_crystal_size_mid 0.125
_exptl_crystal_size_min 0.092
_exptl_transmission_factor_max 0.81
_exptl_transmission_factor_min 0.64
_refine_diff_density_max 3.212
_refine_diff_density_min -1.752
_refine_diff_density_rms 0.162
_refine_ls_abs_structure_details
;
 Refined as a perfect inversion twin.
;
_refine_ls_abs_structure_Flack 0.5
_refine_ls_extinction_method none
_refine_ls_goodness_of_fit_ref 1.060
_refine_ls_hydrogen_treatment constr
_refine_ls_matrix_type full
_refine_ls_number_parameters 469
_refine_ls_number_reflns 10570
_refine_ls_number_restraints 1
_refine_ls_restrained_S_all 1.060
_refine_ls_R_factor_all 0.0420
_refine_ls_R_factor_gt 0.0413
_refine_ls_shift/su_max 0.001
_refine_ls_shift/su_mean 0.000
_refine_ls_structure_factor_coef Fsqd
_refine_ls_weighting_details 'w=1/[\s^2^(Fo^2^)+(0.0897P)^2^+3.4960P] where P=(Fo^2^+2Fc^2^)/3'
_refine_ls_weighting_scheme calc
_refine_ls_wR_factor_gt 0.1269
_refine_ls_wR_factor_ref 0.1281
_reflns_Friedel_coverage 0.911
_reflns_Friedel_fraction_full 0.993
_reflns_Friedel_fraction_max 0.994
_reflns_number_gt 10368
_reflns_number_total 10570
_reflns_threshold_expression 'I > 2\s(I)'
_cod_data_source_file 2286942.cif
_cod_data_source_block Compound_2
_cod_depositor_comments
;
The following automatic conversions were performed:

data item '_exptl_absorpt_correction_type' value 'Multi-Scan' was
changed to 'multi-scan' in accordance with the
/home/data/users/saulius/crontab/automatic-downloads/current/MDPI/lib/dictionaries/cif_core.dic
dictionary named 'cif_core.dic' version 2.4.2 last updated on
2011-04-26.

Automatic conversion script
Id: cif_fix_values 8170 2020-07-09 18:12:32Z antanas 
;
_cod_original_sg_symbol_H-M 'P 21'
_cod_database_code 1570273
_shelx_shelxl_version_number 2018/1
_shelx_space_group_comment
;
The symmetry employed for this shelxl refinement is uniquely defined
by the following loop, which should always be used as a source of
symmetry information in preference to the above space-group names.
They are only intended as comments.
;

loop_
_space_group_symop_operation_xyz
'x, y, z'
'-x, y+1/2, -z'

loop_
_atom_site_label
_atom_site_type_symbol
_atom_site_fract_x
_atom_site_fract_y
_atom_site_fract_z
_atom_site_U_iso_or_equiv
_atom_site_adp_type
_atom_site_occupancy
_atom_site_site_symmetry_order
_atom_site_calc_flag
_atom_site_refinement_flags_posn
_atom_site_refinement_flags_adp
_atom_site_refinement_flags_occupancy
_atom_site_disorder_assembly
_atom_site_disorder_group
Ru1 Ru 1.11198(3) 0.48449(3) 0.94448(3) 0.01683(11) Uani 1 1 d . . . . .
Ru2 Ru 0.61732(3) 1.04954(3) 1.45513(3) 0.01676(11) Uani 1 1 d . . . . .
O1W O 0.6156(4) 0.7138(5) 0.9220(4) 0.0364(11) Uani 1 1 d . . . . .
O2W O 0.5294(4) 0.8702(5) 1.0118(4) 0.0334(10) Uani 1 1 d . . . . .
O3W O 1.0724(6) 0.7203(7) 0.4861(5) 0.0529(16) Uani 1 1 d . . . . .
O4W O 0.6886(6) 0.5338(9) 0.2845(6) 0.065(2) Uani 1 1 d . . . . .
Cl1 Cl 1.28850(12) 0.56729(16) 1.02919(11) 0.0271(3) Uani 1 1 d . . . . .
Cl2 Cl 1.15508(13) 0.30774(14) 1.04510(12) 0.0261(3) Uani 1 1 d . . . . .
Cl3 Cl 0.79790(12) 0.97206(17) 1.53360(10) 0.0281(3) Uani 1 1 d . . . . .
Cl4 Cl 0.67290(14) 1.23042(14) 1.54484(12) 0.0286(3) Uani 1 1 d . . . . .
Cl5 Cl 0.69874(15) 0.4851(2) 1.06407(16) 0.0423(4) Uani 1 1 d . . . . .
Cl6 Cl 0.87364(18) 0.4898(3) 0.5051(2) 0.0587(6) Uani 1 1 d . . . . .
N1 N 1.1435(4) 0.4150(5) 0.8218(4) 0.0181(8) Uani 1 1 d . . . . .
N2 N 1.1414(5) 0.4317(6) 0.6626(4) 0.0313(12) Uani 1 1 d . . . . .
H2B H 1.131189 0.461528 0.599843 0.038 Uiso 1 1 calc R U . . .
N3 N 1.0663(4) 0.6203(5) 0.8355(5) 0.0248(10) Uani 1 1 d . . . . .
N4 N 1.0444(5) 0.6910(5) 0.6775(5) 0.0364(14) Uani 1 1 d . . . . .
H4B H 1.044170 0.695305 0.613469 0.044 Uiso 1 1 calc R U . . .
N5 N 1.0662(4) 0.5484(6) 1.0592(4) 0.0237(9) Uani 1 1 d . . . . .
N6 N 0.9438(5) 0.5510(6) 1.1261(4) 0.0277(10) Uani 1 1 d . . . . .
H6B H 0.881842 0.539768 1.131806 0.033 Uiso 1 1 calc R U . . .
N7 N 0.9490(4) 0.4398(4) 0.8787(4) 0.0206(9) Uani 1 1 d . . . . .
N8 N 0.7930(4) 0.4288(6) 0.8939(5) 0.0292(11) Uani 1 1 d . . . . .
H8B H 0.744147 0.435692 0.920208 0.035 Uiso 1 1 calc R U . . .
N9 N 0.6363(4) 1.1093(4) 1.3214(4) 0.0177(8) Uani 1 1 d . . . . .
N10 N 0.6255(4) 1.0720(5) 1.1596(4) 0.0242(10) Uani 1 1 d . . . . .
H10B H 0.612569 1.035196 1.098962 0.029 Uiso 1 1 calc R U . . .
N11 N 0.5636(4) 0.9058(4) 1.3549(4) 0.0204(9) Uani 1 1 d . . . . .
N12 N 0.5212(4) 0.8241(5) 1.1976(4) 0.0269(11) Uani 1 1 d . . . . .
H12B H 0.512996 0.813142 1.131169 0.032 Uiso 1 1 calc R U . . .
N13 N 0.5833(4) 0.9847(5) 1.5784(4) 0.0228(9) Uani 1 1 d . . . . .
N14 N 0.4677(5) 0.9683(5) 1.6520(5) 0.0293(12) Uani 1 1 d . . . . .
H14B H 0.406799 0.970083 1.660878 0.035 Uiso 1 1 calc R U . . .
N15 N 0.4533(4) 1.0917(4) 1.4002(4) 0.0206(9) Uani 1 1 d . . . . .
N16 N 0.3007(5) 1.0870(5) 1.4202(5) 0.0325(12) Uani 1 1 d . . . . .
H16B H 0.254067 1.074752 1.448382 0.039 Uiso 1 1 calc R U . . .
C1 C 1.1842(5) 0.3119(6) 0.7999(5) 0.0225(11) Uani 1 1 d . . . . .
H1A H 1.208198 0.244937 0.845937 0.027 Uiso 1 1 calc R U . . .
C2 C 1.1845(6) 0.3220(7) 0.7006(5) 0.0296(13) Uani 1 1 d . . . . .
H2A H 1.209398 0.264959 0.665344 0.036 Uiso 1 1 calc R U . . .
C3 C 1.1174(4) 0.4858(6) 0.7365(4) 0.0218(10) Uani 1 1 d . . . . .
C4 C 1.0247(6) 0.7338(6) 0.8255(7) 0.0358(16) Uani 1 1 d . . . . .
H4A H 1.008322 0.774112 0.877491 0.043 Uiso 1 1 calc R U . . .
C5 C 1.0111(6) 0.7780(6) 0.7277(7) 0.0393(17) Uani 1 1 d . . . . .
H5A H 0.983954 0.854075 0.699621 0.047 Uiso 1 1 calc R U . . .
C6 C 1.0770(5) 0.5991(6) 0.7452(5) 0.0258(13) Uani 1 1 d . . . . .
C7 C 1.1148(6) 0.5986(6) 1.1601(5) 0.0288(13) Uani 1 1 d . . . . .
H7A H 1.188383 0.626754 1.194510 0.035 Uiso 1 1 calc R U . . .
C8 C 1.0395(6) 0.6014(7) 1.2034(6) 0.0335(14) Uani 1 1 d . . . . .
H8A H 1.050667 0.631642 1.271826 0.040 Uiso 1 1 calc R U . . .
C9 C 0.9635(5) 0.5226(5) 1.0416(5) 0.0230(11) Uani 1 1 d . . . . .
C10 C 0.8696(5) 0.3886(6) 0.7857(5) 0.0263(12) Uani 1 1 d . . . . .
H10A H 0.880612 0.363790 0.725016 0.032 Uiso 1 1 calc R U . . .
C11 C 0.7745(5) 0.3802(6) 0.7957(6) 0.0307(13) Uani 1 1 d . . . . .
H11A H 0.707408 0.346883 0.744650 0.037 Uiso 1 1 calc R U . . .
C12 C 0.8977(5) 0.4637(5) 0.9419(5) 0.0222(11) Uani 1 1 d . . . . .
C13 C 0.6761(5) 1.2056(6) 1.2894(5) 0.0226(11) Uani 1 1 d . . . . .
H13A H 0.703429 1.275943 1.329913 0.027 Uiso 1 1 calc R U . . .
C14 C 0.6698(5) 1.1832(6) 1.1897(5) 0.0251(12) Uani 1 1 d . . . . .
H14A H 0.691987 1.234962 1.148291 0.030 Uiso 1 1 calc R U . . .
C15 C 0.6060(5) 1.0308(6) 1.2413(4) 0.0195(11) Uani 1 1 d . . . . .
C16 C 0.5184(5) 0.7968(5) 1.3545(6) 0.0273(12) Uani 1 1 d . . . . .
H16A H 0.507193 0.763460 1.412443 0.033 Uiso 1 1 calc R U . . .
C17 C 0.4928(6) 0.7456(6) 1.2589(6) 0.0311(13) Uani 1 1 d . . . . .
H17A H 0.460982 0.669571 1.237128 0.037 Uiso 1 1 calc R U . . .
C18 C 0.5639(5) 0.9203(5) 1.2593(5) 0.0209(10) Uani 1 1 d . . . . .
C19 C 0.6397(7) 0.9389(7) 1.6803(5) 0.0329(14) Uani 1 1 d . . . . .
H19A H 0.715409 0.917554 1.713235 0.039 Uiso 1 1 calc R U . . .
C20 C 0.5691(7) 0.9298(6) 1.7249(6) 0.0334(14) Uani 1 1 d . . . . .
H20A H 0.586404 0.901319 1.795358 0.040 Uiso 1 1 calc R U . . .
C21 C 0.4798(5) 1.0029(5) 1.5637(5) 0.0229(11) Uani 1 1 d . . . . .
C22 C 0.3722(5) 1.1415(6) 1.3112(5) 0.0278(12) Uani 1 1 d . . . . .
H22A H 0.380013 1.172728 1.250771 0.033 Uiso 1 1 calc R U . . .
C23 C 0.2780(6) 1.1382(7) 1.3250(7) 0.0364(15) Uani 1 1 d . . . . .
H23A H 0.208150 1.167171 1.275591 0.044 Uiso 1 1 calc R U . . .
C24 C 0.4079(5) 1.0577(6) 1.4644(5) 0.0236(10) Uani 1 1 d . . . . .

loop_
_atom_site_aniso_label
_atom_site_aniso_U_11
_atom_site_aniso_U_22
_atom_site_aniso_U_33
_atom_site_aniso_U_23
_atom_site_aniso_U_13
_atom_site_aniso_U_12
Ru1 0.01701(19) 0.0159(2) 0.01731(18) -0.00229(14) 0.00714(14) -0.00109(14)
Ru2 0.0216(2) 0.0149(2) 0.01400(17) 0.00164(14) 0.00793(14) 0.00183(14)
O1W 0.028(2) 0.045(3) 0.035(2) -0.012(2) 0.013(2) -0.007(2)
O2W 0.031(2) 0.040(3) 0.028(2) -0.009(2) 0.0116(19) -0.004(2)
O3W 0.052(3) 0.059(4) 0.045(3) 0.020(3) 0.018(3) 0.014(3)
O4W 0.055(4) 0.085(6) 0.065(4) 0.005(4) 0.036(4) 0.004(4)
Cl1 0.0226(6) 0.0377(9) 0.0191(5) -0.0034(5) 0.0072(5) -0.0092(6)
Cl2 0.0312(7) 0.0233(6) 0.0240(6) 0.0056(5) 0.0122(5) 0.0013(5)
Cl3 0.0285(6) 0.0377(9) 0.0167(5) 0.0034(5) 0.0084(5) 0.0129(6)
Cl4 0.0375(8) 0.0243(7) 0.0242(6) -0.0094(5) 0.0133(6) -0.0011(6)
Cl5 0.0400(8) 0.0511(10) 0.0478(9) 0.0013(9) 0.0303(8) -0.0044(8)
Cl6 0.0415(10) 0.0670(15) 0.0696(15) -0.0262(13) 0.0257(10) -0.0062(10)
N1 0.0169(19) 0.018(2) 0.018(2) -0.0010(17) 0.0063(16) -0.0017(17)
N2 0.033(3) 0.045(3) 0.017(2) -0.003(2) 0.012(2) -0.016(2)
N3 0.020(2) 0.014(2) 0.033(3) 0.0009(19) 0.0042(19) 0.0000(17)
N4 0.038(3) 0.024(3) 0.030(3) 0.009(2) -0.002(2) -0.006(2)
N5 0.029(2) 0.023(2) 0.020(2) -0.002(2) 0.0115(18) -0.005(2)
N6 0.035(3) 0.024(2) 0.029(2) 0.001(2) 0.019(2) 0.004(2)
N7 0.022(2) 0.016(2) 0.024(2) -0.0035(17) 0.0098(18) -0.0014(17)
N8 0.019(2) 0.029(3) 0.039(3) 0.004(2) 0.013(2) 0.000(2)
N9 0.024(2) 0.014(2) 0.0157(19) 0.0010(16) 0.0092(17) 0.0030(17)
N10 0.028(2) 0.032(3) 0.0138(18) 0.0037(18) 0.0102(17) 0.009(2)
N11 0.022(2) 0.014(2) 0.023(2) 0.0030(17) 0.0078(18) 0.0008(17)
N12 0.027(2) 0.020(2) 0.024(2) -0.0076(19) 0.0023(19) 0.0014(19)
N13 0.033(2) 0.019(2) 0.018(2) 0.009(2) 0.0136(18) 0.003(2)
N14 0.051(3) 0.020(2) 0.032(3) -0.005(2) 0.032(3) -0.009(2)
N15 0.023(2) 0.016(2) 0.024(2) -0.0009(17) 0.0109(18) -0.0017(17)
N16 0.029(3) 0.028(3) 0.045(3) -0.006(2) 0.020(3) -0.004(2)
C1 0.021(2) 0.022(3) 0.026(3) -0.005(2) 0.012(2) -0.002(2)
C2 0.030(3) 0.035(3) 0.029(3) -0.016(3) 0.018(2) -0.007(2)
C3 0.020(2) 0.025(3) 0.018(2) 0.000(2) 0.0059(18) -0.008(2)
C4 0.026(3) 0.018(3) 0.050(4) -0.005(3) 0.003(3) 0.003(2)
C5 0.034(3) 0.019(3) 0.046(4) 0.007(3) 0.000(3) 0.004(2)
C6 0.022(3) 0.021(3) 0.023(3) 0.005(2) -0.002(2) -0.006(2)
C7 0.038(3) 0.022(3) 0.025(3) -0.008(2) 0.012(3) -0.005(2)
C8 0.045(4) 0.030(3) 0.026(3) -0.003(2) 0.016(3) 0.003(3)
C9 0.029(3) 0.019(3) 0.024(3) 0.0016(19) 0.014(2) 0.003(2)
C10 0.021(3) 0.023(3) 0.029(3) -0.007(2) 0.005(2) -0.002(2)
C11 0.022(3) 0.029(3) 0.033(3) -0.004(2) 0.004(2) -0.003(2)
C12 0.021(2) 0.014(2) 0.031(3) 0.001(2) 0.010(2) -0.0005(18)
C13 0.026(3) 0.018(2) 0.025(3) 0.003(2) 0.012(2) 0.002(2)
C14 0.025(3) 0.027(3) 0.028(3) 0.011(2) 0.017(2) 0.005(2)
C15 0.024(2) 0.022(3) 0.011(2) 0.0003(18) 0.0056(18) 0.004(2)
C16 0.024(3) 0.015(3) 0.037(3) 0.004(2) 0.008(2) 0.001(2)
C17 0.031(3) 0.019(3) 0.035(3) 0.000(2) 0.007(3) 0.000(2)
C18 0.021(2) 0.017(2) 0.021(2) -0.0048(19) 0.006(2) 0.0035(19)
C19 0.049(4) 0.031(3) 0.021(3) 0.009(2) 0.016(3) 0.006(3)
C20 0.058(4) 0.020(3) 0.030(3) 0.001(2) 0.027(3) -0.002(3)
C21 0.038(3) 0.013(2) 0.028(3) -0.006(2) 0.023(2) -0.006(2)
C22 0.027(3) 0.019(3) 0.031(3) 0.006(2) 0.007(2) -0.002(2)
C23 0.026(3) 0.030(3) 0.052(4) 0.001(3) 0.016(3) 0.003(3)
C24 0.028(3) 0.017(2) 0.030(3) -0.006(2) 0.016(2) -0.003(2)

loop_
_atom_type_symbol
_atom_type_description
_atom_type_scat_dispersion_real
_atom_type_scat_dispersion_imag
_atom_type_scat_source
C C 0.0033 0.0016 'International Tables Vol C Tables 4.2.6.8 and 6.1.1.4'
H H 0.0000 0.0000 'International Tables Vol C Tables 4.2.6.8 and 6.1.1.4'
Cl Cl 0.1484 0.1585 'International Tables Vol C Tables 4.2.6.8 and 6.1.1.4'
N N 0.0061 0.0033 'International Tables Vol C Tables 4.2.6.8 and 6.1.1.4'
O O 0.0106 0.0060 'International Tables Vol C Tables 4.2.6.8 and 6.1.1.4'
Ru Ru -1.2594 0.8363 'International Tables Vol C Tables 4.2.6.8 and 6.1.1.4'

loop_
_geom_angle_atom_site_label_1
_geom_angle_atom_site_label_2
_geom_angle_atom_site_label_3
_geom_angle
_geom_angle_site_symmetry_1
_geom_angle_site_symmetry_3
_geom_angle_publ_flag
N7 Ru1 N3 86.3(2) . . ?
N7 Ru1 N5 78.9(2) . . ?
N3 Ru1 N5 101.7(2) . . ?
N7 Ru1 N1 95.95(19) . . ?
N3 Ru1 N1 77.9(2) . . ?
N5 Ru1 N1 174.8(2) . . ?
N7 Ru1 Cl1 169.64(15) . . ?
N3 Ru1 Cl1 89.05(15) . . ?
N5 Ru1 Cl1 93.02(15) . . ?
N1 Ru1 Cl1 92.13(13) . . ?
N7 Ru1 Cl2 89.71(15) . . ?
N3 Ru1 Cl2 170.63(16) . . ?
N5 Ru1 Cl2 85.85(18) . . ?
N1 Ru1 Cl2 94.08(15) . . ?
Cl1 Ru1 Cl2 96.18(6) . . ?
N11 Ru2 N15 85.8(2) . . ?
N11 Ru2 N13 97.5(2) . . ?
N15 Ru2 N13 78.5(2) . . ?
N11 Ru2 N9 78.8(2) . . ?
N15 Ru2 N9 97.0(2) . . ?
N13 Ru2 N9 174.5(2) . . ?
N11 Ru2 Cl4 171.00(14) . . ?
N15 Ru2 Cl4 92.23(15) . . ?
N13 Ru2 Cl4 90.68(17) . . ?
N9 Ru2 Cl4 92.78(14) . . ?
N11 Ru2 Cl3 90.44(14) . . ?
N15 Ru2 Cl3 169.60(15) . . ?
N13 Ru2 Cl3 92.40(15) . . ?
N9 Ru2 Cl3 91.73(14) . . ?
Cl4 Ru2 Cl3 92.98(6) . . ?
C3 N1 C1 107.2(5) . . ?
C3 N1 Ru1 114.8(4) . . ?
C1 N1 Ru1 138.0(4) . . ?
C3 N2 C2 109.0(5) . . ?
C3 N2 H2B 125.5 . . ?
C2 N2 H2B 125.5 . . ?
C6 N3 C4 106.1(6) . . ?
C6 N3 Ru1 115.3(4) . . ?
C4 N3 Ru1 138.6(6) . . ?
C6 N4 C5 106.6(6) . . ?
C6 N4 H4B 126.7 . . ?
C5 N4 H4B 126.7 . . ?
C9 N5 C7 106.1(5) . . ?
C9 N5 Ru1 114.5(4) . . ?
C7 N5 Ru1 138.6(4) . . ?
C9 N6 C8 107.3(5) . . ?
C9 N6 H6B 126.3 . . ?
C8 N6 H6B 126.3 . . ?
C12 N7 C10 105.8(5) . . ?
C12 N7 Ru1 114.6(4) . . ?
C10 N7 Ru1 139.6(4) . . ?
C12 N8 C11 108.0(5) . . ?
C12 N8 H8B 126.0 . . ?
C11 N8 H8B 126.0 . . ?
C15 N9 C13 106.7(5) . . ?
C15 N9 Ru2 113.8(4) . . ?
C13 N9 Ru2 139.4(4) . . ?
C15 N10 C14 106.4(5) . . ?
C15 N10 H10B 126.8 . . ?
C14 N10 H10B 126.8 . . ?
C18 N11 C16 107.4(5) . . ?
C18 N11 Ru2 114.6(4) . . ?
C16 N11 Ru2 137.8(5) . . ?
C18 N12 C17 106.8(6) . . ?
C18 N12 H12B 126.6 . . ?
C17 N12 H12B 126.6 . . ?
C21 N13 C19 107.1(5) . . ?
C21 N13 Ru2 114.0(4) . . ?
C19 N13 Ru2 138.4(5) . . ?
C21 N14 C20 106.4(6) . . ?
C21 N14 H14B 126.8 . . ?
C20 N14 H14B 126.8 . . ?
C24 N15 C22 107.3(5) . . ?
C24 N15 Ru2 114.6(4) . . ?
C22 N15 Ru2 137.9(5) . . ?
C23 N16 C24 107.3(6) . . ?
C23 N16 H16B 126.4 . . ?
C24 N16 H16B 126.4 . . ?
C2 C1 N1 108.6(6) . . ?
C2 C1 H1A 125.7 . . ?
N1 C1 H1A 125.7 . . ?
C1 C2 N2 105.7(5) . . ?
C1 C2 H2A 127.1 . . ?
N2 C2 H2A 127.1 . . ?
N1 C3 N2 109.5(6) . . ?
N1 C3 C6 115.7(5) . . ?
N2 C3 C6 134.8(6) . . ?
C5 C4 N3 108.2(7) . . ?
C5 C4 H4A 125.9 . . ?
N3 C4 H4A 125.9 . . ?
C4 C5 N4 107.2(6) . . ?
C4 C5 H5A 126.4 . . ?
N4 C5 H5A 126.4 . . ?
N3 C6 N4 112.0(6) . . ?
N3 C6 C3 116.2(5) . . ?
N4 C6 C3 131.8(7) . . ?
N5 C7 C8 109.1(6) . . ?
N5 C7 H7A 125.4 . . ?
C8 C7 H7A 125.4 . . ?
C7 C8 N6 105.7(6) . . ?
C7 C8 H8A 127.1 . . ?
N6 C8 H8A 127.1 . . ?
N5 C9 N6 111.7(6) . . ?
N5 C9 C12 116.1(5) . . ?
N6 C9 C12 132.1(6) . . ?
C11 C10 N7 108.8(6) . . ?
C11 C10 H10A 125.6 . . ?
N7 C10 H10A 125.6 . . ?
C10 C11 N8 107.1(5) . . ?
C10 C11 H11A 126.5 . . ?
N8 C11 H11A 126.5 . . ?
N8 C12 N7 110.3(6) . . ?
N8 C12 C9 134.1(6) . . ?
N7 C12 C9 115.6(5) . . ?
C14 C13 N9 108.2(6) . . ?
C14 C13 H13A 125.9 . . ?
N9 C13 H13A 125.9 . . ?
C13 C14 N10 107.6(5) . . ?
C13 C14 H14A 126.2 . . ?
N10 C14 H14A 126.2 . . ?
N9 C15 N10 111.0(6) . . ?
N9 C15 C18 116.1(5) . . ?
N10 C15 C18 132.8(5) . . ?
C17 C16 N11 108.5(6) . . ?
C17 C16 H16A 125.7 . . ?
N11 C16 H16A 125.7 . . ?
C16 C17 N12 107.3(6) . . ?
C16 C17 H17A 126.3 . . ?
N12 C17 H17A 126.3 . . ?
N11 C18 N12 109.9(6) . . ?
N11 C18 C15 116.6(5) . . ?
N12 C18 C15 133.5(6) . . ?
C20 C19 N13 107.8(7) . . ?
C20 C19 H19A 126.1 . . ?
N13 C19 H19A 126.1 . . ?
C19 C20 N14 108.7(6) . . ?
C19 C20 H20A 125.7 . . ?
N14 C20 H20A 125.7 . . ?
N13 C21 N14 110.0(6) . . ?
N13 C21 C24 116.3(5) . . ?
N14 C21 C24 133.6(6) . . ?
C23 C22 N15 107.3(6) . . ?
C23 C22 H22A 126.4 . . ?
N15 C22 H22A 126.4 . . ?
N16 C23 C22 108.3(6) . . ?
N16 C23 H23A 125.9 . . ?
C22 C23 H23A 125.9 . . ?
N15 C24 N16 109.8(6) . . ?
N15 C24 C21 116.4(5) . . ?
N16 C24 C21 133.7(6) . . ?

loop_
_geom_bond_atom_site_label_1
_geom_bond_atom_site_label_2
_geom_bond_distance
_geom_bond_site_symmetry_2
_geom_bond_publ_flag
Ru1 N7 2.043(5) . ?
Ru1 N3 2.048(5) . ?
Ru1 N5 2.057(5) . ?
Ru1 N1 2.064(5) . ?
Ru1 Cl1 2.3430(14) . ?
Ru1 Cl2 2.3579(15) . ?
Ru2 N11 2.052(5) . ?
Ru2 N15 2.058(5) . ?
Ru2 N13 2.071(5) . ?
Ru2 N9 2.075(5) . ?
Ru2 Cl4 2.3400(16) . ?
Ru2 Cl3 2.3614(15) . ?
N1 C3 1.336(8) . ?
N1 C1 1.377(8) . ?
N2 C3 1.340(8) . ?
N2 C2 1.375(10) . ?
N2 H2B 0.8800 . ?
N3 C6 1.331(9) . ?
N3 C4 1.384(8) . ?
N4 C6 1.338(8) . ?
N4 C5 1.383(11) . ?
N4 H4B 0.8800 . ?
N5 C9 1.329(8) . ?
N5 C7 1.376(8) . ?
N6 C9 1.337(8) . ?
N6 C8 1.390(10) . ?
N6 H6B 0.8800 . ?
N7 C12 1.350(8) . ?
N7 C10 1.391(7) . ?
N8 C12 1.332(8) . ?
N8 C11 1.378(9) . ?
N8 H8B 0.8800 . ?
N9 C15 1.334(7) . ?
N9 C13 1.368(8) . ?
N10 C15 1.343(7) . ?
N10 C14 1.378(9) . ?
N10 H10B 0.8800 . ?
N11 C18 1.326(8) . ?
N11 C16 1.374(8) . ?
N12 C18 1.347(7) . ?
N12 C17 1.388(9) . ?
N12 H12B 0.8800 . ?
N13 C21 1.334(8) . ?
N13 C19 1.375(8) . ?
N14 C21 1.350(7) . ?
N14 C20 1.370(11) . ?
N14 H14B 0.8800 . ?
N15 C24 1.328(8) . ?
N15 C22 1.361(8) . ?
N16 C23 1.340(10) . ?
N16 C24 1.343(8) . ?
N16 H16B 0.8800 . ?
C1 C2 1.373(9) . ?
C1 H1A 0.9500 . ?
C2 H2A 0.9500 . ?
C3 C6 1.418(10) . ?
C4 C5 1.372(12) . ?
C4 H4A 0.9500 . ?
C5 H5A 0.9500 . ?
C7 C8 1.379(10) . ?
C7 H7A 0.9500 . ?
C8 H8A 0.9500 . ?
C9 C12 1.436(8) . ?
C10 C11 1.349(9) . ?
C10 H10A 0.9500 . ?
C11 H11A 0.9500 . ?
C13 C14 1.361(9) . ?
C13 H13A 0.9500 . ?
C14 H14A 0.9500 . ?
C15 C18 1.437(9) . ?
C16 C17 1.339(10) . ?
C16 H16A 0.9500 . ?
C17 H17A 0.9500 . ?
C19 C20 1.339(10) . ?
C19 H19A 0.9500 . ?
C20 H20A 0.9500 . ?
C21 C24 1.430(9) . ?
C22 C23 1.360(10) . ?
C22 H22A 0.9500 . ?
C23 H23A 0.9500 . ?
